data_7233080
loop_
_publ_author_name
'Swamy, Chinna Ayya P'
'Mukherjee, Sanjoy'
'Thilagar, Pakkirisamy'

_publ_section_title
;
 Tuning the solid state emission of meso-Me3SiC6H4 BODIPYs by tuning their
 solid state structure
;
_journal_name_full 'JOURNAL OF MATERIALS CHEMISTRY C'
_journal_page_first 4691
_journal_page_last 4698
_journal_paper_doi 10.1039/C3TC30632A
_journal_volume 1
_journal_year 2013
_chemical_formula_sum 'C22 H27 B F2 N2 Si'
_chemical_formula_weight 396.36
_space_group_IT_number 2
_space_group_name_Hall '-P 1'
_space_group_name_H-M_alt 'P -1'
_symmetry_cell_setting triclinic
_symmetry_space_group_name_H-M 'P -1'
_atom_sites_solution_hydrogens geom
_atom_sites_solution_primary direct
_atom_sites_solution_secondary difmap
_cell_angle_alpha 81.589(9)
_cell_angle_beta 88.643(8)
_cell_angle_gamma 87.439(9)
_cell_formula_units_Z 4
_cell_length_a 8.957(4)
_cell_length_b 14.264(7)
_cell_length_c 17.227(8)
_cell_measurement_reflns_used 4037
_cell_measurement_temperature 273(2)
_cell_measurement_theta_max 22.59
_cell_measurement_theta_min 2.55
_cell_volume 2174.8(18)
_computing_cell_refinement 'bruker saint'
_computing_data_collection 'Bruker Kappa Apex ccd'
_computing_data_reduction 'bruker saint'
_computing_molecular_graphics ORTEP-III
_computing_publication_material WinGXv1.80.05
_computing_structure_refinement 'SHELXL-97 (Sheldrick, 2008)'
_computing_structure_solution SHELXS-97
_diffrn_ambient_temperature 273(2)
_diffrn_detector_area_resol_mean 0.3
_diffrn_measured_fraction_theta_full 0.957
_diffrn_measured_fraction_theta_max 0.957
_diffrn_measurement_device_type 'Bruker kappa apex ccd'
_diffrn_measurement_method '\f and \w scans'
_diffrn_radiation_monochromator graphite
_diffrn_radiation_source 'fine-focus sealed tube'
_diffrn_radiation_type MoK\a
_diffrn_radiation_wavelength 0.71073
_diffrn_reflns_av_R_equivalents 0.0466
_diffrn_reflns_av_sigmaI/netI 0.0729
_diffrn_reflns_limit_h_max 11
_diffrn_reflns_limit_h_min -11
_diffrn_reflns_limit_k_max 18
_diffrn_reflns_limit_k_min -18
_diffrn_reflns_limit_l_max 22
_diffrn_reflns_limit_l_min -22
_diffrn_reflns_number 24860
_diffrn_reflns_theta_full 28.09
_diffrn_reflns_theta_max 28.09
_diffrn_reflns_theta_min 1.74
_exptl_absorpt_coefficient_mu 0.134
_exptl_absorpt_correction_T_max 0.992
_exptl_absorpt_correction_T_min 0.987
_exptl_absorpt_correction_type multi-scan
_exptl_absorpt_process_details sadabs
_exptl_crystal_colour orange
_exptl_crystal_density_diffrn 1.211
_exptl_crystal_density_method 'not measured'
_exptl_crystal_description 'palte like'
_exptl_crystal_F_000 840
_exptl_crystal_size_max 0.1
_exptl_crystal_size_mid 0.08
_exptl_crystal_size_min 0.06
_refine_diff_density_max 0.395
_refine_diff_density_min -0.245
_refine_diff_density_rms 0.086
_refine_ls_extinction_method none
_refine_ls_goodness_of_fit_ref 1.066
_refine_ls_hydrogen_treatment constr
_refine_ls_matrix_type full
_refine_ls_number_parameters 519
_refine_ls_number_reflns 10122
_refine_ls_number_restraints 0
_refine_ls_restrained_S_all 1.066
_refine_ls_R_factor_all 0.1493
_refine_ls_R_factor_gt 0.0870
_refine_ls_shift/su_max 0.000
_refine_ls_shift/su_mean 0.000
_refine_ls_structure_factor_coef Fsqd
_refine_ls_weighting_details 'calc w=1/[\s^2^(Fo^2^)+(0.1101P)^2^+0.3296P] where P=(Fo^2^+2Fc^2^)/3'
_refine_ls_weighting_scheme calc
_refine_ls_wR_factor_gt 0.2063
_refine_ls_wR_factor_ref 0.2428
_reflns_number_gt 5704
_reflns_number_total 10122
_reflns_threshold_expression >2sigma(I)
_cod_data_source_file 1000005.cif
_cod_data_source_block PCOD1000005
_cod_depositor_comments
;
The following automatic conversions were performed:

data item '_symmetry_cell_setting' value 'Triclinic' was changed to
'triclinic' in accordance with the built-in table derived from the
CIF Core dictionary named 'cif_core.dic' version 2.4.5 last updated
on 2014-11-21.

Automatic conversion script
Id: cif_fix_values 6909 2019-04-08 15:41:33Z antanas 
;
_cod_original_cell_volume 2174.7(18)
_cod_original_sg_symbol_H-M 'P-1 '
_cod_database_code 7233080

loop_
_symmetry_equiv_pos_as_xyz
'x, y, z'
'-x, -y, -z'

loop_
_atom_site_label
_atom_site_type_symbol
_atom_site_fract_x
_atom_site_fract_y
_atom_site_fract_z
_atom_site_U_iso_or_equiv
_atom_site_adp_type
_atom_site_occupancy
_atom_site_symmetry_multiplicity
_atom_site_calc_flag
_atom_site_refinement_flags
_atom_site_disorder_assembly
_atom_site_disorder_group
Si1 Si 0.07370(10) 0.25751(7) 0.28664(6) 0.0503(3) Uani 1 1 d . . .
Si2 Si 0.01432(12) 0.26397(9) 0.65592(6) 0.0637(3) Uani 1 1 d . . .
F1 F 0.5190(3) 0.2216(2) 0.50333(13) 0.1002(9) Uani 1 1 d . . .
F2 F 0.7533(3) 0.23422(18) 0.45230(16) 0.0888(8) Uani 1 1 d . . .
F3 F -0.1843(3) 0.20700(16) 1.03771(11) 0.0696(6) Uani 1 1 d . . .
F4 F -0.3364(2) 0.23973(17) 0.93358(14) 0.0735(7) Uani 1 1 d . . .
N1 N 0.5763(3) 0.1525(2) 0.38752(15) 0.0496(7) Uani 1 1 d . . .
N2 N 0.5570(3) 0.3268(2) 0.38251(16) 0.0489(7) Uani 1 1 d . . .
N3 N -0.1164(3) 0.1407(2) 0.92038(16) 0.0501(7) Uani 1 1 d . . .
N4 N -0.1000(3) 0.3136(2) 0.92550(15) 0.0459(7) Uani 1 1 d . . .
B1 B 0.6037(5) 0.2338(3) 0.4347(2) 0.0598(11) Uani 1 1 d . . .
B2 B -0.1892(4) 0.2247(3) 0.9558(2) 0.0497(9) Uani 1 1 d . . .
C1 C 0.3668(3) 0.2607(2) 0.20452(18) 0.0400(7) Uani 1 1 d . . .
C2 C 0.2105(3) 0.2631(2) 0.20045(18) 0.0404(7) Uani 1 1 d . . .
C3 C 0.1517(4) 0.2701(2) 0.1246(2) 0.0504(8) Uani 1 1 d . . .
H3 H 0.0485 0.2720 0.1193 0.061 Uiso 1 1 calc R . .
C4 C 0.2402(4) 0.2743(3) 0.0578(2) 0.0623(10) Uani 1 1 d . . .
H4 H 0.1966 0.2794 0.0088 0.075 Uiso 1 1 calc R . .
C5 C 0.3933(4) 0.2709(3) 0.0639(2) 0.0671(11) Uani 1 1 d . . .
H5 H 0.4539 0.2730 0.0191 0.081 Uiso 1 1 calc R . .
C6 C 0.4558(4) 0.2642(3) 0.1369(2) 0.0555(9) Uani 1 1 d . . .
H6 H 0.5593 0.2621 0.1410 0.067 Uiso 1 1 calc R . .
C7 C 0.1071(6) 0.1510(4) 0.3594(3) 0.119(2) Uani 1 1 d . . .
H7A H 0.2033 0.1535 0.3823 0.179 Uiso 1 1 calc R . .
H7B H 0.1046 0.0955 0.3341 0.179 Uiso 1 1 calc R . .
H7C H 0.0310 0.1486 0.3997 0.179 Uiso 1 1 calc R . .
C8 C 0.0792(6) 0.3670(4) 0.3332(3) 0.0958(16) Uani 1 1 d . . .
H8A H -0.0110 0.3740 0.3634 0.144 Uiso 1 1 calc R . .
H8B H 0.0876 0.4210 0.2932 0.144 Uiso 1 1 calc R . .
H8C H 0.1637 0.3624 0.3669 0.144 Uiso 1 1 calc R . .
C9 C -0.1195(4) 0.2550(4) 0.2480(3) 0.0857(14) Uani 1 1 d . . .
H9A H -0.1283 0.1988 0.2242 0.129 Uiso 1 1 calc R . .
H9B H -0.1383 0.3100 0.2097 0.129 Uiso 1 1 calc R . .
H9C H -0.1910 0.2549 0.2905 0.129 Uiso 1 1 calc R . .
C10 C 0.4475(3) 0.2518(2) 0.28112(18) 0.0406(7) Uani 1 1 d . . .
C11 C 0.4953(3) 0.1621(2) 0.31757(19) 0.0452(8) Uani 1 1 d . . .
C12 C 0.4840(4) 0.0702(3) 0.2960(2) 0.0559(9) Uani 1 1 d . . .
C13 C 0.5601(4) 0.0088(3) 0.3525(3) 0.0672(11) Uani 1 1 d . . .
H13 H 0.5721 -0.0564 0.3537 0.081 Uiso 1 1 calc R . .
C14 C 0.6157(4) 0.0599(3) 0.4070(2) 0.0618(10) Uani 1 1 d . . .
C15 C 0.7076(5) 0.0228(4) 0.4774(3) 0.0890(15) Uani 1 1 d . . .
H15A H 0.8110 0.0345 0.4656 0.134 Uiso 1 1 calc R . .
H15B H 0.6957 -0.0442 0.4909 0.134 Uiso 1 1 calc R . .
H15C H 0.6750 0.0543 0.5208 0.134 Uiso 1 1 calc R . .
C16 C 0.4073(5) 0.0410(3) 0.2269(3) 0.0785(13) Uani 1 1 d . . .
H16A H 0.4056 -0.0269 0.2329 0.118 Uiso 1 1 calc R . .
H16B H 0.4607 0.0639 0.1795 0.118 Uiso 1 1 calc R . .
H16C H 0.3068 0.0674 0.2244 0.118 Uiso 1 1 calc R . .
C17 C 0.4819(3) 0.3346(2) 0.31143(18) 0.0447(8) Uani 1 1 d . . .
C18 C 0.4594(4) 0.4322(2) 0.2822(2) 0.0519(8) Uani 1 1 d . . .
C19 C 0.5209(4) 0.4809(3) 0.3365(3) 0.0650(10) Uani 1 1 d . . .
H19 H 0.5225 0.5465 0.3332 0.078 Uiso 1 1 calc R . .
C20 C 0.5799(4) 0.4154(3) 0.3967(2) 0.0628(10) Uani 1 1 d . . .
C21 C 0.6609(5) 0.4346(4) 0.4684(3) 0.0950(16) Uani 1 1 d . . .
H21A H 0.6123 0.4036 0.5148 0.142 Uiso 1 1 calc R . .
H21B H 0.6593 0.5017 0.4697 0.142 Uiso 1 1 calc R . .
H21C H 0.7626 0.4107 0.4662 0.142 Uiso 1 1 calc R . .
C22 C 0.3897(5) 0.4777(3) 0.2076(2) 0.0683(11) Uani 1 1 d . . .
H22A H 0.3930 0.5453 0.2038 0.102 Uiso 1 1 calc R . .
H22B H 0.2876 0.4600 0.2069 0.102 Uiso 1 1 calc R . .
H22C H 0.4436 0.4569 0.1639 0.102 Uiso 1 1 calc R . .
C23 C 0.2122(3) 0.2354(2) 0.79383(18) 0.0423(7) Uani 1 1 d . . .
C24 C 0.3542(4) 0.2249(2) 0.8265(2) 0.0500(8) Uani 1 1 d . . .
H24 H 0.3631 0.2160 0.8808 0.060 Uiso 1 1 calc R . .
C25 C 0.4814(4) 0.2276(3) 0.7797(2) 0.0558(9) Uani 1 1 d . . .
H25 H 0.5753 0.2209 0.8023 0.067 Uiso 1 1 calc R . .
C26 C 0.4685(4) 0.2402(3) 0.6992(2) 0.0553(9) Uani 1 1 d . . .
H26 H 0.5536 0.2417 0.6671 0.066 Uiso 1 1 calc R . .
C27 C 0.3285(4) 0.2506(2) 0.66662(19) 0.0508(8) Uani 1 1 d . . .
H27 H 0.3217 0.2591 0.6122 0.061 Uiso 1 1 calc R . .
C28 C 0.1964(4) 0.2490(2) 0.71146(18) 0.0440(7) Uani 1 1 d . . .
C29 C 0.0552(7) 0.3199(9) 0.5559(4) 0.255(7) Uani 1 1 d . . .
H29A H 0.1077 0.2749 0.5277 0.382 Uiso 1 1 calc R . .
H29B H 0.1160 0.3733 0.5573 0.382 Uiso 1 1 calc R . .
H29C H -0.0367 0.3408 0.5300 0.382 Uiso 1 1 calc R . .
C30 C -0.0707(9) 0.1498(5) 0.6547(6) 0.196(4) Uani 1 1 d . . .
H30A H -0.1562 0.1588 0.6214 0.294 Uiso 1 1 calc R . .
H30B H -0.1014 0.1242 0.7070 0.294 Uiso 1 1 calc R . .
H30C H 0.0008 0.1066 0.6350 0.294 Uiso 1 1 calc R . .
C31 C -0.1266(6) 0.3405(5) 0.6973(4) 0.126(2) Uani 1 1 d . . .
H31A H -0.0837 0.3994 0.7035 0.189 Uiso 1 1 calc R . .
H31B H -0.1604 0.3096 0.7474 0.189 Uiso 1 1 calc R . .
H31C H -0.2098 0.3528 0.6625 0.189 Uiso 1 1 calc R . .
C32 C 0.0803(3) 0.2313(2) 0.84842(17) 0.0417(7) Uani 1 1 d . . .
C33 C 0.0134(4) 0.1449(2) 0.87222(19) 0.0497(8) Uani 1 1 d . . .
C34 C 0.0478(4) 0.0509(3) 0.8550(2) 0.0590(9) Uani 1 1 d . . .
C35 C -0.0599(5) -0.0049(3) 0.8932(2) 0.0708(11) Uani 1 1 d . . .
H35 H -0.0656 -0.0699 0.8930 0.085 Uiso 1 1 calc R . .
C36 C -0.1594(4) 0.0505(3) 0.9322(2) 0.0607(10) Uani 1 1 d . . .
C37 C 0.1758(5) 0.0167(3) 0.8080(3) 0.0796(13) Uani 1 1 d . . .
H37A H 0.1873 -0.0511 0.8198 0.119 Uiso 1 1 calc R . .
H37B H 0.2657 0.0447 0.8210 0.119 Uiso 1 1 calc R . .
H37C H 0.1568 0.0345 0.7531 0.119 Uiso 1 1 calc R . .
C38 C -0.2957(5) 0.0195(3) 0.9788(3) 0.0833(13) Uani 1 1 d . . .
H38A H -0.2895 0.0358 1.0307 0.125 Uiso 1 1 calc R . .
H38B H -0.3025 -0.0479 0.9820 0.125 Uiso 1 1 calc R . .
H38C H -0.3828 0.0507 0.9537 0.125 Uiso 1 1 calc R . .
C39 C 0.0265(3) 0.3150(2) 0.87505(17) 0.0424(7) Uani 1 1 d . . .
C40 C 0.0744(4) 0.4094(2) 0.8602(2) 0.0503(8) Uani 1 1 d . . .
C41 C -0.0231(4) 0.4622(3) 0.9017(2) 0.0589(9) Uani 1 1 d . . .
H41 H -0.0189 0.5268 0.9034 0.071 Uiso 1 1 calc R . .
C42 C -0.1292(4) 0.4024(3) 0.9405(2) 0.0522(9) Uani 1 1 d . . .
C43 C -0.2563(5) 0.4279(3) 0.9925(3) 0.0747(12) Uani 1 1 d . . .
H43A H -0.3490 0.4140 0.9706 0.112 Uiso 1 1 calc R . .
H43B H -0.2558 0.4943 0.9966 0.112 Uiso 1 1 calc R . .
H43C H -0.2456 0.3916 1.0438 0.112 Uiso 1 1 calc R . .
C44 C 0.2038(5) 0.4490(3) 0.8109(2) 0.0686(11) Uani 1 1 d . . .
H44A H 0.2059 0.5160 0.8118 0.103 Uiso 1 1 calc R . .
H44B H 0.1928 0.4374 0.7578 0.103 Uiso 1 1 calc R . .
H44C H 0.2954 0.4188 0.8314 0.103 Uiso 1 1 calc R . .

loop_
_atom_site_aniso_label
_atom_site_aniso_U_11
_atom_site_aniso_U_22
_atom_site_aniso_U_33
_atom_site_aniso_U_23
_atom_site_aniso_U_13
_atom_site_aniso_U_12
Si1 0.0392(5) 0.0634(6) 0.0477(6) -0.0070(4) 0.0060(4) -0.0007(4)
Si2 0.0489(6) 0.0960(9) 0.0487(6) -0.0168(5) -0.0122(5) -0.0014(5)
F1 0.132(2) 0.123(2) 0.0431(13) -0.0102(13) 0.0279(15) 0.0052(18)
F2 0.0662(15) 0.1072(19) 0.0955(18) -0.0188(15) -0.0461(14) 0.0069(13)
F3 0.0848(16) 0.0897(15) 0.0353(11) -0.0106(10) 0.0067(10) -0.0149(12)
F4 0.0365(11) 0.1109(18) 0.0782(16) -0.0303(13) -0.0001(10) -0.0031(11)
N1 0.0399(15) 0.0677(19) 0.0388(15) -0.0007(13) -0.0009(12) 0.0020(13)
N2 0.0375(15) 0.0688(19) 0.0436(16) -0.0185(13) -0.0039(12) -0.0013(13)
N3 0.0443(16) 0.0635(18) 0.0442(16) -0.0110(13) 0.0033(13) -0.0125(13)
N4 0.0395(15) 0.0635(18) 0.0355(14) -0.0115(12) 0.0027(12) 0.0016(12)
B1 0.053(3) 0.086(3) 0.040(2) -0.012(2) -0.0041(19) 0.003(2)
B2 0.040(2) 0.074(3) 0.037(2) -0.0104(18) 0.0002(16) -0.0080(18)
C1 0.0354(16) 0.0483(18) 0.0368(16) -0.0072(13) 0.0002(13) -0.0029(13)
C2 0.0401(17) 0.0435(17) 0.0382(17) -0.0077(13) -0.0054(13) -0.0005(13)
C3 0.0381(18) 0.063(2) 0.052(2) -0.0150(16) -0.0075(15) 0.0007(15)
C4 0.067(3) 0.083(3) 0.039(2) -0.0118(18) -0.0088(18) -0.004(2)
C5 0.061(3) 0.106(3) 0.035(2) -0.0170(19) 0.0085(17) -0.007(2)
C6 0.0373(19) 0.086(3) 0.046(2) -0.0168(18) 0.0056(15) -0.0064(17)
C7 0.093(4) 0.131(5) 0.107(4) 0.052(3) 0.044(3) 0.034(3)
C8 0.088(4) 0.120(4) 0.091(4) -0.053(3) 0.030(3) -0.022(3)
C9 0.047(2) 0.126(4) 0.089(3) -0.028(3) 0.009(2) -0.012(2)
C10 0.0289(15) 0.0557(19) 0.0377(17) -0.0091(14) 0.0021(13) -0.0018(13)
C11 0.0314(16) 0.058(2) 0.0459(19) -0.0071(15) 0.0005(14) 0.0003(14)
C12 0.045(2) 0.059(2) 0.063(2) -0.0110(18) 0.0036(17) 0.0031(16)
C13 0.062(2) 0.058(2) 0.080(3) -0.006(2) 0.001(2) 0.0083(19)
C14 0.057(2) 0.065(2) 0.057(2) 0.0064(19) 0.0077(19) 0.0101(18)
C15 0.083(3) 0.101(3) 0.073(3) 0.018(3) -0.013(3) 0.015(3)
C16 0.078(3) 0.069(3) 0.096(3) -0.037(2) -0.018(3) 0.003(2)
C17 0.0334(17) 0.061(2) 0.0401(18) -0.0115(15) -0.0011(13) 0.0004(14)
C18 0.0398(19) 0.058(2) 0.058(2) -0.0099(17) 0.0021(16) -0.0031(15)
C19 0.057(2) 0.059(2) 0.084(3) -0.023(2) 0.001(2) -0.0054(18)
C20 0.051(2) 0.083(3) 0.060(2) -0.029(2) -0.0026(18) -0.0007(19)
C21 0.085(3) 0.115(4) 0.099(4) -0.061(3) -0.035(3) 0.010(3)
C22 0.065(3) 0.066(2) 0.072(3) 0.000(2) -0.009(2) -0.0044(19)
C23 0.0418(18) 0.0473(18) 0.0393(17) -0.0114(13) -0.0007(14) -0.0031(13)
C24 0.0445(19) 0.067(2) 0.0394(18) -0.0109(15) -0.0039(15) 0.0014(16)
C25 0.0357(19) 0.071(2) 0.064(2) -0.0195(18) -0.0056(17) -0.0005(16)
C26 0.044(2) 0.068(2) 0.056(2) -0.0178(18) 0.0092(17) -0.0023(16)
C27 0.055(2) 0.064(2) 0.0354(17) -0.0136(15) 0.0071(15) -0.0050(16)
C28 0.0397(17) 0.0543(19) 0.0399(18) -0.0134(14) -0.0001(14) -0.0031(14)
C29 0.082(5) 0.57(2) 0.071(4) 0.081(7) -0.017(4) -0.021(8)
C30 0.166(7) 0.132(6) 0.312(12) -0.079(7) -0.156(8) -0.003(5)
C31 0.089(4) 0.165(6) 0.133(5) -0.061(4) -0.053(4) 0.043(4)
C32 0.0380(17) 0.058(2) 0.0306(16) -0.0103(14) -0.0041(13) -0.0015(14)
C33 0.0431(19) 0.064(2) 0.0434(19) -0.0128(16) 0.0030(15) -0.0053(16)
C34 0.060(2) 0.061(2) 0.059(2) -0.0173(18) 0.0023(19) -0.0054(18)
C35 0.081(3) 0.062(2) 0.073(3) -0.018(2) 0.007(2) -0.019(2)
C36 0.061(2) 0.072(3) 0.052(2) -0.0136(18) 0.0005(18) -0.0217(19)
C37 0.086(3) 0.065(3) 0.091(3) -0.030(2) 0.022(3) -0.002(2)
C38 0.072(3) 0.100(3) 0.081(3) -0.017(3) 0.019(2) -0.039(2)
C39 0.0392(17) 0.057(2) 0.0316(16) -0.0071(13) -0.0016(13) 0.0000(14)
C40 0.050(2) 0.056(2) 0.0451(19) -0.0075(15) -0.0002(16) 0.0007(16)
C41 0.064(2) 0.052(2) 0.062(2) -0.0128(17) 0.0038(19) 0.0002(17)
C42 0.047(2) 0.063(2) 0.048(2) -0.0151(16) 0.0010(16) 0.0109(16)
C43 0.063(3) 0.091(3) 0.072(3) -0.025(2) 0.015(2) 0.013(2)
C44 0.068(3) 0.063(2) 0.076(3) -0.013(2) 0.020(2) -0.0130(19)

loop_
_atom_type_symbol
_atom_type_description
_atom_type_scat_dispersion_real
_atom_type_scat_dispersion_imag
_atom_type_scat_source
C C 0.0033 0.0016 'International Tables Vol C Tables 4.2.6.8 and 6.1.1.4'
H H 0.0000 0.0000 'International Tables Vol C Tables 4.2.6.8 and 6.1.1.4'
B B 0.0013 0.0007 'International Tables Vol C Tables 4.2.6.8 and 6.1.1.4'
N N 0.0061 0.0033 'International Tables Vol C Tables 4.2.6.8 and 6.1.1.4'
F F 0.0171 0.0103 'International Tables Vol C Tables 4.2.6.8 and 6.1.1.4'
Si Si 0.0817 0.0704 'International Tables Vol C Tables 4.2.6.8 and 6.1.1.4'

loop_
_geom_angle_atom_site_label_1
_geom_angle_atom_site_label_2
_geom_angle_atom_site_label_3
_geom_angle
_geom_angle_site_symmetry_1
_geom_angle_site_symmetry_3
C7 Si1 C8 110.9(3) . .
C7 Si1 C9 108.5(3) . .
C8 Si1 C9 106.4(2) . .
C7 Si1 C2 112.34(19) . .
C8 Si1 C2 110.37(18) . .
C9 Si1 C2 108.08(18) . .
C29 Si2 C30 110.2(5) . .
C29 Si2 C31 107.0(4) . .
C30 Si2 C31 106.7(4) . .
C29 Si2 C28 107.8(2) . .
C30 Si2 C28 111.4(2) . .
C31 Si2 C28 113.6(2) . .
C14 N1 C11 107.5(3) . .
C14 N1 B1 127.4(3) . .
C11 N1 B1 125.0(3) . .
C20 N2 C17 107.5(3) . .
C20 N2 B1 126.6(3) . .
C17 N2 B1 126.0(3) . .
C36 N3 C33 108.1(3) . .
C36 N3 B2 126.8(3) . .
C33 N3 B2 125.1(3) . .
C42 N4 C39 107.9(3) . .
C42 N4 B2 127.0(3) . .
C39 N4 B2 125.1(3) . .
F2 B1 F1 109.7(3) . .
F2 B1 N2 109.8(3) . .
F1 B1 N2 111.0(3) . .
F2 B1 N1 110.1(3) . .
F1 B1 N1 109.3(4) . .
N2 B1 N1 107.0(3) . .
F4 B2 F3 108.9(3) . .
F4 B2 N3 110.5(3) . .
F3 B2 N3 110.2(3) . .
F4 B2 N4 109.9(3) . .
F3 B2 N4 109.5(3) . .
N3 B2 N4 107.8(3) . .
C6 C1 C2 120.9(3) . .
C6 C1 C10 116.5(3) . .
C2 C1 C10 122.6(3) . .
C1 C2 C3 115.8(3) . .
C1 C2 Si1 126.2(2) . .
C3 C2 Si1 117.9(2) . .
C4 C3 C2 123.0(3) . .
C5 C4 C3 119.7(3) . .
C4 C5 C6 119.4(3) . .
C5 C6 C1 121.2(3) . .
C11 C10 C17 121.5(3) . .
C11 C10 C1 119.2(3) . .
C17 C10 C1 119.2(3) . .
C10 C11 N1 120.1(3) . .
C10 C11 C12 131.9(3) . .
N1 C11 C12 107.9(3) . .
C13 C12 C11 105.8(3) . .
C13 C12 C16 124.9(4) . .
C11 C12 C16 129.4(3) . .
C12 C13 C14 109.2(3) . .
N1 C14 C13 109.5(3) . .
N1 C14 C15 122.8(4) . .
C13 C14 C15 127.7(4) . .
N2 C17 C10 119.4(3) . .
N2 C17 C18 108.3(3) . .
C10 C17 C18 132.3(3) . .
C19 C18 C17 106.1(3) . .
C19 C18 C22 124.7(3) . .
C17 C18 C22 129.2(3) . .
C18 C19 C20 108.5(3) . .
N2 C20 C19 109.7(3) . .
N2 C20 C21 122.3(4) . .
C19 C20 C21 128.0(4) . .
C24 C23 C28 120.3(3) . .
C24 C23 C32 117.8(3) . .
C28 C23 C32 121.9(3) . .
C25 C24 C23 121.1(3) . .
C26 C25 C24 119.6(3) . .
C25 C26 C27 119.5(3) . .
C26 C27 C28 123.1(3) . .
C27 C28 C23 116.4(3) . .
C27 C28 Si2 116.9(2) . .
C23 C28 Si2 126.6(2) . .
C33 C32 C39 121.5(3) . .
C33 C32 C23 119.7(3) . .
C39 C32 C23 118.8(3) . .
C32 C33 N3 120.4(3) . .
C32 C33 C34 132.2(3) . .
N3 C33 C34 107.4(3) . .
C35 C34 C33 105.9(3) . .
C35 C34 C37 125.4(4) . .
C33 C34 C37 128.7(3) . .
C34 C35 C36 109.5(4) . .
N3 C36 C35 109.2(3) . .
N3 C36 C38 123.3(4) . .
C35 C36 C38 127.5(4) . .
C32 C39 N4 120.0(3) . .
C32 C39 C40 132.0(3) . .
N4 C39 C40 108.0(3) . .
C41 C40 C39 106.1(3) . .
C41 C40 C44 124.5(3) . .
C39 C40 C44 129.4(3) . .
C40 C41 C42 108.8(3) . .
N4 C42 C41 109.3(3) . .
N4 C42 C43 122.8(3) . .
C41 C42 C43 128.0(3) . .

loop_
_geom_bond_atom_site_label_1
_geom_bond_atom_site_label_2
_geom_bond_distance
_geom_bond_site_symmetry_2
Si1 C7 1.841(5) .
Si1 C8 1.859(5) .
Si1 C9 1.872(4) .
Si1 C2 1.897(3) .
Si2 C29 1.826(6) .
Si2 C30 1.831(7) .
Si2 C31 1.832(5) .
Si2 C28 1.898(3) .
F1 B1 1.384(5) .
F2 B1 1.381(5) .
F3 B2 1.397(4) .
F4 B2 1.381(4) .
N1 C14 1.348(4) .
N1 C11 1.408(4) .
N1 B1 1.541(5) .
N2 C20 1.348(5) .
N2 C17 1.399(4) .
N2 B1 1.536(5) .
N3 C36 1.345(5) .
N3 C33 1.410(4) .
N3 B2 1.536(5) .
N4 C42 1.343(4) .
N4 C39 1.410(4) .
N4 B2 1.548(5) .
C1 C6 1.392(4) .
C1 C2 1.403(4) .
C1 C10 1.506(4) .
C2 C3 1.409(4) .
C3 C4 1.377(5) .
C4 C5 1.376(5) .
C5 C6 1.378(5) .
C10 C11 1.393(4) .
C10 C17 1.408(4) .
C11 C12 1.423(5) .
C12 C13 1.380(5) .
C12 C16 1.507(5) .
C13 C14 1.383(6) .
C14 C15 1.501(5) .
C17 C18 1.416(5) .
C18 C19 1.382(5) .
C18 C22 1.491(5) .
C19 C20 1.388(6) .
C20 C21 1.511(5) .
C23 C24 1.396(4) .
C23 C28 1.413(4) .
C23 C32 1.490(4) .
C24 C25 1.379(5) .
C25 C26 1.379(5) .
C26 C27 1.379(5) .
C27 C28 1.397(5) .
C32 C33 1.398(5) .
C32 C39 1.402(4) .
C33 C34 1.434(5) .
C34 C35 1.373(5) .
C34 C37 1.492(5) .
C35 C36 1.391(6) .
C36 C38 1.493(5) .
C39 C40 1.416(5) .
C40 C41 1.382(5) .
C40 C44 1.502(5) .
C41 C42 1.397(5) .
C42 C43 1.496(5) .
